data_7111567
loop_
_publ_author_name
'Wen, Bo'
'Petersen, Jeffrey L.'
'Wang, Kung K.'

_publ_section_title
;
 Synthesis of 4,5-diheteroarylphenanthrenes and their dinuclear
 ruthenium(ii) bis(2,2&#x2032;:6&#x2032;,2&#x2033;-terpyridine) complexes
 possessing severe helical twists
;
_journal_issue 11
_journal_name_full 'Chemical Communications'
_journal_page_first 1938
_journal_page_last 1940
_journal_paper_doi 10.1039/b921667g
_journal_volume 46
_journal_year 2010
_chemical_formula_sum 'C68 H56 Cl4 N6'
_chemical_formula_weight 1098.99
_chemical_name_systematic
;
?
;
_space_group_IT_number 15
_symmetry_cell_setting monoclinic
_symmetry_space_group_name_Hall '-C 2yc'
_symmetry_space_group_name_H-M 'C 1 2/c 1'
_atom_sites_solution_hydrogens geom
_atom_sites_solution_primary direct
_atom_sites_solution_secondary difmap
_audit_creation_method SHELXL-97
_cell_angle_alpha 90.00
_cell_angle_beta 128.084(2)
_cell_angle_gamma 90.00
_cell_formula_units_Z 4
_cell_length_a 27.005(2)
_cell_length_b 14.7364(12)
_cell_length_c 17.7781(15)
_cell_measurement_reflns_used 8183
_cell_measurement_temperature 293(2)
_cell_measurement_theta_max 27.40
_cell_measurement_theta_min 2.29
_cell_volume 5568.7(8)
_computing_cell_refinement 'SMART version 5.6'
_computing_data_collection 'SMART version 5.6'
_computing_data_reduction 'SAINT version 5/6.0'
_computing_publication_material 'SHELXTL 6.1'
_computing_structure_refinement 'SHELXTL 6.1'
_computing_structure_solution 'SHELXTL 6.1'
_diffrn_ambient_temperature 293(2)
_diffrn_measured_fraction_theta_full 0.985
_diffrn_measured_fraction_theta_max 0.985
_diffrn_measurement_device_type 'Siemens P4 automated diffractometer'
_diffrn_measurement_method 'Smart 1K CCD detector'
_diffrn_radiation_monochromator graphite
_diffrn_radiation_source 'fine-focus sealed tube'
_diffrn_radiation_type MoK\a
_diffrn_radiation_wavelength 0.71073
_diffrn_reflns_av_R_equivalents 0.0494
_diffrn_reflns_av_sigmaI/netI 0.0812
_diffrn_reflns_limit_h_max 34
_diffrn_reflns_limit_h_min -35
_diffrn_reflns_limit_k_max 18
_diffrn_reflns_limit_k_min -19
_diffrn_reflns_limit_l_max 22
_diffrn_reflns_limit_l_min -23
_diffrn_reflns_number 18930
_diffrn_reflns_theta_full 27.54
_diffrn_reflns_theta_max 27.54
_diffrn_reflns_theta_min 2.29
_diffrn_standards_decay_% none
_exptl_absorpt_coefficient_mu 0.262
_exptl_absorpt_correction_T_max 0.954
_exptl_absorpt_correction_T_min 0.867
_exptl_absorpt_correction_type semi-empirical
_exptl_absorpt_process_details SADABS
_exptl_crystal_colour yellow
_exptl_crystal_density_diffrn 1.311
_exptl_crystal_density_method 'not measured'
_exptl_crystal_description 'irregular fragment'
_exptl_crystal_F_000 2296
_exptl_crystal_size_max 0.56
_exptl_crystal_size_mid 0.30
_exptl_crystal_size_min 0.18
_refine_diff_density_max 0.325
_refine_diff_density_min -0.222
_refine_diff_density_rms 0.057
_refine_ls_extinction_method none
_refine_ls_goodness_of_fit_ref 0.959
_refine_ls_hydrogen_treatment riding
_refine_ls_matrix_type full
_refine_ls_number_parameters 328
_refine_ls_number_reflns 6323
_refine_ls_number_restraints 0
_refine_ls_restrained_S_all 0.959
_refine_ls_R_factor_all 0.0951
_refine_ls_R_factor_gt 0.0665
_refine_ls_shift/su_max 0.001
_refine_ls_shift/su_mean 0.000
_refine_ls_structure_factor_coef Fsqd
_refine_ls_weighting_details 'calc w=1/[\s^2^(Fo^2^)+(0.1252P)^2^+0.0000P] where P=(Fo^2^+2Fc^2^)/3'
_refine_ls_weighting_scheme calc
_refine_ls_wR_factor_gt 0.1843
_refine_ls_wR_factor_ref 0.2032
_reflns_number_gt 3872
_reflns_number_total 6323
_reflns_threshold_expression >2sigma(I)
_cod_data_source_file b921667gsup1.cif
_cod_data_source_block bw6plt
_cod_original_cell_volume 5568.6(8)
_cod_original_sg_symbol_H-M C2/c
_cod_database_code 7111567

loop_
_symmetry_equiv_pos_as_xyz
'x, y, z'
'-x, y, -z+1/2'
'x+1/2, y+1/2, z'
'-x+1/2, y+1/2, -z+1/2'
'-x, -y, -z'
'x, -y, z-1/2'
'-x+1/2, -y+1/2, -z'
'x+1/2, -y+1/2, z-1/2'

loop_
_atom_site_label
_atom_site_type_symbol
_atom_site_fract_x
_atom_site_fract_y
_atom_site_fract_z
_atom_site_U_iso_or_equiv
_atom_site_adp_type
_atom_site_occupancy
_atom_site_symmetry_multiplicity
_atom_site_calc_flag
_atom_site_refinement_flags
N1 N 1.01724(7) 0.70953(11) 0.93604(10) 0.0486(4) Uani 1 1 d .
N2 N 1.07154(8) 0.91571(14) 1.07469(13) 0.0678(5) Uani 1 1 d .
N3 N 0.93135(8) 0.55579(12) 0.73590(12) 0.0608(4) Uani 1 1 d .
C1 C 0.92915(7) 0.90611(12) 0.70898(11) 0.0411(4) Uani 1 1 d .
C2 C 0.86412(7) 0.91147(12) 0.63704(12) 0.0438(4) Uani 1 1 d .
C3 C 0.81229(7) 0.85825(13) 0.62194(12) 0.0481(4) Uani 1 1 d .
C4 C 0.80946(9) 0.79551(15) 0.67721(15) 0.0564(5) Uani 1 1 d .
H4 H 0.8459 0.7783 0.7366 0.068 Uiso 1 1 calc R
C5 C 0.75142(10) 0.75838(18) 0.64292(18) 0.0692(6) Uani 1 1 d .
H5 H 0.7491 0.7170 0.6802 0.083 Uiso 1 1 calc R
C6 C 0.69735(10) 0.7826(2) 0.55393(19) 0.0767(7) Uani 1 1 d .
H6 H 0.6594 0.7551 0.5307 0.092 Uiso 1 1 calc R
C7 C 0.69887(9) 0.84697(18) 0.49923(17) 0.0694(6) Uani 1 1 d .
H7 H 0.6622 0.8642 0.4402 0.083 Uiso 1 1 calc R
C8 C 0.75625(8) 0.88568(15) 0.53383(14) 0.0551(5) Uani 1 1 d .
C9 C 0.76868(8) 0.95834(16) 0.48926(14) 0.0597(5) Uani 1 1 d .
H9A H 0.7434 1.0117 0.4759 0.072 Uiso 1 1 calc R
H9B H 0.7597 0.9373 0.4303 0.072 Uiso 1 1 calc R
C10 C 0.83859(8) 0.97883(13) 0.56432(12) 0.0481(4) Uani 1 1 d .
C11 C 0.87357(8) 1.05362(14) 0.57307(14) 0.0515(5) Uani 1 1 d .
C12 C 0.93654(8) 1.05879(13) 0.66085(14) 0.0487(4) Uani 1 1 d .
C13 C 0.96549(7) 0.97890(12) 0.71543(12) 0.0430(4) Uani 1 1 d .
C14 C 0.97218(10) 1.14056(14) 0.70591(16) 0.0599(5) Uani 1 1 d .
H14 H 0.9562 1.1952 0.6730 0.072 Uiso 1 1 calc R
C15 C 0.95893(7) 0.83638(12) 0.78645(11) 0.0415(4) Uani 1 1 d .
C16 C 0.99652(7) 0.86367(13) 0.88190(12) 0.0447(4) Uani 1 1 d .
H16 H 1.0025 0.9250 0.8974 0.054 Uiso 1 1 calc R
C17 C 1.02504(7) 0.79852(13) 0.95380(12) 0.0459(4) Uani 1 1 d .
C18 C 0.98028(8) 0.68216(13) 0.84392(12) 0.0456(4) Uani 1 1 d .
C19 C 0.95079(7) 0.74371(12) 0.76782(12) 0.0431(4) Uani 1 1 d .
H19 H 0.9259 0.7228 0.7051 0.052 Uiso 1 1 calc R
C20 C 0.84794(10) 1.12796(17) 0.49610(17) 0.0679(6) Uani 1 1 d .
C21 C 0.82090(17) 1.2065(2) 0.5183(3) 0.1100(12) Uani 1 1 d .
H21A H 0.7873 1.1841 0.5178 0.165 Uiso 1 1 calc R
H21B H 0.8051 1.2530 0.4708 0.165 Uiso 1 1 calc R
H21C H 0.8535 1.2311 0.5802 0.165 Uiso 1 1 calc R
C22 C 0.79639(14) 1.0926(3) 0.3955(2) 0.1023(11) Uani 1 1 d .
H22A H 0.8102 1.0374 0.3850 0.153 Uiso 1 1 calc R
H22B H 0.7877 1.1372 0.3494 0.153 Uiso 1 1 calc R
H22C H 0.7589 1.0811 0.3890 0.153 Uiso 1 1 calc R
C23 C 0.90008(13) 1.1623(2) 0.4906(2) 0.0851(8) Uani 1 1 d .
H23A H 0.9325 1.1920 0.5494 0.128 Uiso 1 1 calc R
H23B H 0.8822 1.2045 0.4387 0.128 Uiso 1 1 calc R
H23C H 0.9177 1.1118 0.4804 0.128 Uiso 1 1 calc R
C24 C 1.06691(8) 0.82666(14) 1.05650(12) 0.0493(4) Uani 1 1 d .
C25 C 1.10080(10) 0.76301(18) 1.12878(14) 0.0654(6) Uani 1 1 d .
H25 H 1.0973 0.7014 1.1148 0.078 Uiso 1 1 calc R
C26 C 1.14027(12) 0.7936(2) 1.22278(17) 0.0830(8) Uani 1 1 d .
H26 H 1.1641 0.7523 1.2726 0.100 Uiso 1 1 calc R
C27 C 1.14393(11) 0.8829(2) 1.24156(16) 0.0779(7) Uani 1 1 d .
H27 H 1.1693 0.9042 1.3041 0.093 Uiso 1 1 calc R
C28 C 1.10935(11) 0.9412(2) 1.16632(17) 0.0758(7) Uani 1 1 d .
H28 H 1.1123 1.0029 1.1797 0.091 Uiso 1 1 calc R
C29 C 0.97233(9) 0.58293(13) 0.82724(13) 0.0503(4) Uani 1 1 d .
C30 C 1.00530(12) 0.52145(15) 0.90213(17) 0.0660(6) Uani 1 1 d .
H30 H 1.0335 0.5422 0.9647 0.079 Uiso 1 1 calc R
C31 C 0.99634(14) 0.42973(16) 0.8839(2) 0.0794(7) Uani 1 1 d .
H31 H 1.0180 0.3878 0.9335 0.095 Uiso 1 1 calc R
C32 C 0.95439(14) 0.40160(17) 0.7900(2) 0.0807(7) Uani 1 1 d .
H32 H 0.9471 0.3402 0.7748 0.097 Uiso 1 1 calc R
C33 C 0.92383(13) 0.46641(17) 0.71994(18) 0.0727(6) Uani 1 1 d .
H33 H 0.8959 0.4468 0.6569 0.087 Uiso 1 1 calc R

loop_
_atom_site_aniso_label
_atom_site_aniso_U_11
_atom_site_aniso_U_22
_atom_site_aniso_U_33
_atom_site_aniso_U_23
_atom_site_aniso_U_13
_atom_site_aniso_U_12
N1 0.0498(7) 0.0505(9) 0.0425(8) 0.0025(7) 0.0270(6) 0.0011(6)
N2 0.0681(10) 0.0701(13) 0.0511(9) -0.0125(8) 0.0297(8) 0.0020(9)
N3 0.0755(10) 0.0491(10) 0.0584(10) -0.0057(8) 0.0417(9) -0.0081(8)
C1 0.0392(7) 0.0411(9) 0.0398(8) -0.0007(7) 0.0227(6) 0.0009(6)
C2 0.0388(7) 0.0490(10) 0.0404(8) -0.0004(7) 0.0228(7) 0.0008(7)
C3 0.0394(7) 0.0566(11) 0.0454(9) -0.0051(8) 0.0246(7) -0.0033(7)
C4 0.0507(9) 0.0651(13) 0.0571(10) -0.0039(9) 0.0351(8) -0.0074(9)
C5 0.0617(11) 0.0762(16) 0.0818(15) -0.0074(12) 0.0503(11) -0.0144(11)
C6 0.0489(10) 0.0914(19) 0.0881(16) -0.0173(14) 0.0413(11) -0.0202(11)
C7 0.0398(8) 0.0856(17) 0.0656(12) -0.0118(12) 0.0238(9) -0.0073(9)
C8 0.0411(8) 0.0646(13) 0.0519(10) -0.0061(9) 0.0248(8) -0.0014(8)
C9 0.0400(8) 0.0745(14) 0.0498(10) 0.0062(9) 0.0202(8) 0.0092(8)
C10 0.0416(8) 0.0556(11) 0.0445(9) 0.0038(8) 0.0252(7) 0.0080(7)
C11 0.0486(8) 0.0515(11) 0.0562(10) 0.0116(8) 0.0332(8) 0.0134(8)
C12 0.0492(8) 0.0426(10) 0.0590(10) 0.0063(8) 0.0358(8) 0.0069(7)
C13 0.0404(8) 0.0404(9) 0.0466(9) -0.0013(7) 0.0260(7) 0.0017(7)
C14 0.0636(10) 0.0388(10) 0.0824(14) 0.0056(9) 0.0476(10) 0.0054(8)
C15 0.0371(7) 0.0426(9) 0.0411(8) -0.0001(7) 0.0223(6) -0.0013(6)
C16 0.0423(7) 0.0457(10) 0.0416(8) -0.0014(7) 0.0236(7) -0.0013(7)
C17 0.0393(7) 0.0530(11) 0.0424(8) 0.0010(7) 0.0236(7) 0.0007(7)
C18 0.0476(8) 0.0450(10) 0.0453(9) 0.0022(7) 0.0292(7) -0.0008(7)
C19 0.0417(7) 0.0431(10) 0.0409(8) -0.0006(7) 0.0236(7) -0.0032(7)
C20 0.0641(11) 0.0686(15) 0.0731(13) 0.0294(11) 0.0434(11) 0.0236(10)
C21 0.129(2) 0.089(2) 0.144(3) 0.063(2) 0.100(2) 0.0683(19)
C22 0.0829(16) 0.137(3) 0.0678(15) 0.0454(17) 0.0368(13) 0.0133(17)
C23 0.0923(17) 0.0897(19) 0.0902(17) 0.0317(15) 0.0647(15) 0.0131(14)
C24 0.0435(8) 0.0594(12) 0.0450(9) -0.0019(8) 0.0273(7) -0.0004(8)
C25 0.0674(11) 0.0725(15) 0.0458(10) 0.0046(10) 0.0296(9) 0.0019(10)
C26 0.0801(14) 0.101(2) 0.0450(11) 0.0059(12) 0.0273(10) 0.0005(14)
C27 0.0706(13) 0.109(2) 0.0447(11) -0.0164(12) 0.0310(10) -0.0095(13)
C28 0.0727(13) 0.0859(17) 0.0581(13) -0.0221(12) 0.0349(11) -0.0028(12)
C29 0.0587(9) 0.0464(11) 0.0516(10) 0.0023(8) 0.0369(8) -0.0015(8)
C30 0.0848(14) 0.0521(12) 0.0601(12) 0.0078(10) 0.0442(11) 0.0042(10)
C31 0.118(2) 0.0490(13) 0.0853(17) 0.0120(12) 0.0696(16) 0.0091(13)
C32 0.125(2) 0.0436(12) 0.0976(19) -0.0053(12) 0.0811(18) -0.0058(13)
C33 0.0979(16) 0.0541(13) 0.0734(14) -0.0098(11) 0.0565(13) -0.0132(12)

loop_
_atom_type_symbol
_atom_type_description
_atom_type_scat_dispersion_real
_atom_type_scat_dispersion_imag
_atom_type_scat_source
C C 0.0033 0.0016 'International Tables Vol C Tables 4.2.6.8 and 6.1.1.4'
H H 0.0000 0.0000 'International Tables Vol C Tables 4.2.6.8 and 6.1.1.4'
N N 0.0061 0.0033 'International Tables Vol C Tables 4.2.6.8 and 6.1.1.4'
Cl Cl 0.1484 0.1585 'International Tables Vol C Tables 4.2.6.8 and 6.1.1.4'

loop_
_geom_angle_atom_site_label_1
_geom_angle_atom_site_label_2
_geom_angle_atom_site_label_3
_geom_angle
_geom_angle_site_symmetry_1
_geom_angle_site_symmetry_3
C17 N1 C18 118.10(15) . .
C28 N2 C24 117.2(2) . .
C33 N3 C29 117.01(19) . .
C2 C1 C13 116.74(15) . .
C2 C1 C15 122.69(15) . .
C13 C1 C15 119.75(14) . .
C1 C2 C10 120.05(16) . .
C1 C2 C3 130.61(16) . .
C10 C2 C3 109.31(14) . .
C4 C3 C8 119.28(17) . .
C4 C3 C2 133.31(16) . .
C8 C3 C2 107.30(17) . .
C3 C4 C5 119.35(19) . .
C6 C5 C4 120.5(2) . .
C7 C6 C5 121.0(2) . .
C6 C7 C8 118.8(2) . .
C7 C8 C3 121.0(2) . .
C7 C8 C9 128.03(18) . .
C3 C8 C9 110.99(16) . .
C8 C9 C10 103.91(15) . .
C11 C10 C2 122.21(15) . .
C11 C10 C9 129.84(17) . .
C2 C10 C9 107.50(16) . .
C10 C11 C12 115.44(17) . .
C10 C11 C20 123.96(17) . .
C12 C11 C20 120.60(18) . .
C13 C12 C11 118.97(17) . .
C13 C12 C14 114.72(16) . .
C11 C12 C14 125.95(17) . .
C1 C13 C12 120.97(14) . .
C1 C13 C13 121.89(12) . 2_756
C12 C13 C13 116.93(12) . 2_756
C14 C14 C12 122.12(12) 2_756 .
C19 C15 C16 117.53(16) . .
C19 C15 C1 122.66(15) . .
C16 C15 C1 119.81(16) . .
C17 C16 C15 119.60(17) . .
N1 C17 C16 122.93(16) . .
N1 C17 C24 116.83(16) . .
C16 C17 C24 120.24(17) . .
N1 C18 C19 122.20(17) . .
N1 C18 C29 116.43(16) . .
C19 C18 C29 121.37(16) . .
C15 C19 C18 119.62(16) . .
C22 C20 C11 112.5(2) . .
C22 C20 C21 108.8(2) . .
C11 C20 C21 109.2(2) . .
C22 C20 C23 104.1(2) . .
C11 C20 C23 111.01(17) . .
C21 C20 C23 111.2(2) . .
N2 C24 C25 122.00(18) . .
N2 C24 C17 117.02(17) . .
C25 C24 C17 120.94(19) . .
C24 C25 C26 118.3(2) . .
C27 C26 C25 119.9(2) . .
C26 C27 C28 118.2(2) . .
N2 C28 C27 124.4(3) . .
N3 C29 C30 121.88(19) . .
N3 C29 C18 116.46(17) . .
C30 C29 C18 121.65(18) . .
C31 C30 C29 120.0(2) . .
C30 C31 C32 118.2(2) . .
C33 C32 C31 118.3(2) . .
N3 C33 C32 124.5(2) . .

loop_
_geom_bond_atom_site_label_1
_geom_bond_atom_site_label_2
_geom_bond_distance
_geom_bond_site_symmetry_2
N1 C17 1.335(2) .
N1 C18 1.351(2) .
N2 C28 1.336(3) .
N2 C24 1.339(3) .
N3 C33 1.336(3) .
N3 C29 1.343(3) .
C1 C2 1.398(2) .
C1 C13 1.410(2) .
C1 C15 1.494(2) .
C2 C10 1.426(3) .
C2 C3 1.478(2) .
C3 C4 1.385(3) .
C3 C8 1.408(2) .
C4 C5 1.396(3) .
C5 C6 1.383(3) .
C6 C7 1.377(4) .
C7 C8 1.389(3) .
C8 C9 1.488(3) .
C9 C10 1.526(2) .
C10 C11 1.396(3) .
C11 C12 1.435(2) .
C11 C20 1.544(3) .
C12 C13 1.415(3) .
C12 C14 1.438(3) .
C13 C13 1.469(3) 2_756
C14 C14 1.345(4) 2_756
C15 C19 1.390(3) .
C15 C16 1.395(2) .
C16 C17 1.391(3) .
C17 C24 1.496(2) .
C18 C19 1.399(3) .
C18 C29 1.481(3) .
C20 C22 1.528(4) .
C20 C21 1.544(4) .
C20 C23 1.555(4) .
C24 C25 1.385(3) .
C25 C26 1.391(3) .
C26 C27 1.347(4) .
C27 C28 1.363(4) .
C29 C30 1.387(3) .
C30 C31 1.376(3) .
C31 C32 1.382(4) .
C32 C33 1.370(4) .
